data_7029214
loop_
_publ_author_name
'Larpent, Patrick'
'Jouaiti, Abdelaziz'
'Kyritsakas, Nathalie'
'Hosseini, Mir Wais'

_publ_section_title
;
 Molecular tectonics: enantiomerically pure 1D stair-type mercury
 coordination networks based on rigid bismonodentate C2-chiral organic
 tectons.
;
_journal_issue 1
_journal_name_full 'Dalton transactions (Cambridge, England : 2003)'
_journal_page_first 166
_journal_page_last 172
_journal_paper_doi 10.1039/c3dt52036f
_journal_volume 43
_journal_year 2014
_chemical_absolute_configuration rm
_chemical_formula_moiety 'C30 H32 Cl2 Hg N2 O2'
_chemical_formula_sum 'C30 H32 Cl2 Hg N2 O2'
_chemical_formula_weight 724.07
_chemical_name_systematic
;
 ?
;
_space_group_IT_number 5
_symmetry_cell_setting monoclinic
_symmetry_space_group_name_Hall 'C 2y'
_symmetry_space_group_name_H-M 'C 1 2 1'
_atom_sites_solution_hydrogens geom
_atom_sites_solution_primary direct
_atom_sites_solution_secondary difmap
_audit_creation_method SHELXL-97
_cell_angle_alpha 90.00
_cell_angle_beta 116.166(2)
_cell_angle_gamma 90.00
_cell_formula_units_Z 4
_cell_length_a 21.3268(4)
_cell_length_b 6.66500(10)
_cell_length_c 22.7400(4)
_cell_measurement_reflns_used 9894
_cell_measurement_temperature 173(2)
_cell_measurement_theta_max 30.42
_cell_measurement_theta_min 3.50
_cell_volume 2901.09(10)
_computing_cell_refinement 'Bruker SMART'
_computing_data_collection 'Bruker SMART'
_computing_data_reduction 'Bruker SAINT'
_computing_molecular_graphics 'Bruker SHELXTL'
_computing_publication_material 'Bruker SHELXTL'
_computing_structure_refinement 'SHELXL-97 (Sheldrick, 1997)'
_computing_structure_solution 'SHELXS-97 (Sheldrick, 1990)'
_diffrn_ambient_temperature 173(2)
_diffrn_measured_fraction_theta_full 0.962
_diffrn_measured_fraction_theta_max 0.962
_diffrn_measurement_device_type 'CCD area detector'
_diffrn_measurement_method 'phi and omega scans'
_diffrn_radiation_monochromator graphite
_diffrn_radiation_source 'fine-focus sealed tube'
_diffrn_radiation_type MoK\a
_diffrn_radiation_wavelength 0.71073
_diffrn_reflns_av_R_equivalents 0.0320
_diffrn_reflns_av_sigmaI/netI 0.0229
_diffrn_reflns_limit_h_max 30
_diffrn_reflns_limit_h_min -30
_diffrn_reflns_limit_k_max 8
_diffrn_reflns_limit_k_min -6
_diffrn_reflns_limit_l_max 32
_diffrn_reflns_limit_l_min -32
_diffrn_reflns_number 49491
_diffrn_reflns_theta_full 30.51
_diffrn_reflns_theta_max 30.51
_diffrn_reflns_theta_min 2.13
_exptl_absorpt_coefficient_mu 5.519
_exptl_absorpt_correction_T_max 0.7699
_exptl_absorpt_correction_T_min 0.6987
_exptl_absorpt_correction_type multi-scan
_exptl_absorpt_process_details sadabs
_exptl_crystal_colour colorless
_exptl_crystal_density_diffrn 1.658
_exptl_crystal_density_meas ?
_exptl_crystal_density_method 'not measured'
_exptl_crystal_description prism
_exptl_crystal_F_000 1424
_exptl_crystal_size_max 0.07
_exptl_crystal_size_mid 0.06
_exptl_crystal_size_min 0.05
_refine_diff_density_max 0.846
_refine_diff_density_min -0.454
_refine_diff_density_rms 0.064
_refine_ls_abs_structure_details 'Flack H D (1983), Acta Cryst. A39, 876-881'
_refine_ls_abs_structure_Flack 0.012(5)
_refine_ls_extinction_method none
_refine_ls_goodness_of_fit_ref 1.005
_refine_ls_hydrogen_treatment constr
_refine_ls_matrix_type full
_refine_ls_number_parameters 339
_refine_ls_number_reflns 7931
_refine_ls_number_restraints 1
_refine_ls_restrained_S_all 1.005
_refine_ls_R_factor_all 0.0197
_refine_ls_R_factor_gt 0.0164
_refine_ls_shift/su_max 0.005
_refine_ls_shift/su_mean 0.000
_refine_ls_structure_factor_coef Fsqd
_refine_ls_weighting_details 'calc w=1/[\s^2^(Fo^2^)+(0.0186P)^2^+0.5987P] where P=(Fo^2^+2Fc^2^)/3'
_refine_ls_weighting_scheme calc
_refine_ls_wR_factor_gt 0.0363
_refine_ls_wR_factor_ref 0.0374
_reflns_number_gt 7329
_reflns_number_total 7931
_reflns_threshold_expression >2sigma(I)
_cod_data_source_file c3dt52036f.txt
_cod_data_source_block e2476n
_cod_depositor_comments
;
The following automatic conversions were performed:

'_symmetry_cell_setting' value 'Monoclinic' changed to 'monoclinic'
according to
/usr/data/users/saulius/automatic-downloads/current/RSC/lib/dictionaries/cif_core.dic
dictionary named 'cif_core.dic' version 2.4.2 from 2011-04-26.

Automatic conversion script
Id: cif_fix_values 2281 2013-09-26 08:29:07Z andrius 

The following automatic conversions were performed:

'_exptl_crystal_density_meas' value 'none' was changed to '?' - the
value is perceived as not measured.

Automatic conversion script
Id: cif_fix_values 3008 2015-01-20 13:52:24Z robertas 
;
_cod_original_cell_volume 2901.08(9)
_cod_original_sg_symbol_H-M C2
_cod_database_code 7029214

loop_
_symmetry_equiv_pos_as_xyz
'x, y, z'
'-x, y, -z'
'x+1/2, y+1/2, z'
'-x+1/2, y+1/2, -z'

loop_
_atom_site_label
_atom_site_type_symbol
_atom_site_fract_x
_atom_site_fract_y
_atom_site_fract_z
_atom_site_U_iso_or_equiv
_atom_site_adp_type
_atom_site_occupancy
_atom_site_symmetry_multiplicity
_atom_site_calc_flag
_atom_site_refinement_flags
Hg1 Hg 1.0000 2.217246(15) 0.5000 0.02480(5) Uani 1 2 d S
Hg2 Hg 0.5000 -0.462078(14) 0.0000 0.02556(6) Uani 1 2 d S
Cl1 Cl 0.42839(5) -0.5373(2) 0.05105(5) 0.0429(3) Uani 1 1 d .
Cl2 Cl 1.07719(5) 2.2914(2) 0.45495(5) 0.0400(3) Uani 1 1 d .
N1 N 0.56762(13) -0.1829(5) 0.06850(13) 0.0238(7) Uani 1 1 d .
C1 C 0.62679(16) -0.1148(8) 0.06811(16) 0.0267(8) Uani 1 1 d .
H1 H 0.6476 -0.1910 0.0460 0.032 Uiso 1 1 calc R
C2 C 0.65851(16) 0.0619(8) 0.09862(15) 0.0270(8) Uani 1 1 d .
H2 H 0.7001 0.1056 0.0971 0.032 Uiso 1 1 calc R
C3 C 0.62949(16) 0.1748(7) 0.13144(16) 0.0230(8) Uani 1 1 d .
C4 C 0.56786(18) 0.1074(7) 0.13071(18) 0.0318(10) Uani 1 1 d .
H4 H 0.5454 0.1820 0.1516 0.038 Uiso 1 1 calc R
C5 C 0.53950(18) -0.0708(7) 0.09904(18) 0.0329(10) Uani 1 1 d .
H5 H 0.4973 -0.1159 0.0991 0.040 Uiso 1 1 calc R
C6 C 0.66106(17) 0.3591(7) 0.16387(16) 0.0248(8) Uani 1 1 d .
C7 C 0.68929(15) 0.5083(7) 0.19181(15) 0.0231(8) Uani 1 1 d .
C8 C 0.72255(16) 0.6892(7) 0.22314(15) 0.0226(8) Uani 1 1 d .
C9 C 0.78341(16) 0.7549(6) 0.21972(15) 0.0215(6) Uani 1 1 d .
C10 C 0.81392(16) 0.9356(6) 0.24778(15) 0.0232(7) Uani 1 1 d .
H10 H 0.8539 0.9818 0.2436 0.028 Uiso 1 1 calc R
C11 C 0.78650(15) 1.0497(7) 0.28186(15) 0.0198(6) Uani 1 1 d .
C12 C 0.72653(17) 0.9821(6) 0.28754(16) 0.0240(8) Uani 1 1 d .
C13 C 0.69452(16) 0.8062(6) 0.25709(16) 0.0238(7) Uani 1 1 d .
H13 H 0.6530 0.7638 0.2591 0.029 Uiso 1 1 calc R
O1 O 0.80901(12) 0.6278(4) 0.18857(12) 0.0317(6) Uani 1 1 d .
C14 C 0.86583(16) 0.6946(9) 0.17605(17) 0.0332(9) Uani 1 1 d .
H14A H 0.9055 0.7383 0.2173 0.040 Uiso 1 1 calc R
H14B H 0.8510 0.8089 0.1451 0.040 Uiso 1 1 calc R
C15 C 0.88715(14) 0.5174(5) 0.14665(14) 0.0306(6) Uani 1 1 d .
H15 H 0.9200 0.5697 0.1296 0.037 Uiso 1 1 calc R
C16 C 0.92691(18) 0.3625(7) 0.19890(16) 0.0448(10) Uani 1 1 d .
H16A H 0.9684 0.4250 0.2334 0.067 Uiso 1 1 calc R
H16B H 0.9412 0.2517 0.1792 0.067 Uiso 1 1 calc R
H16C H 0.8967 0.3109 0.2178 0.067 Uiso 1 1 calc R
C17 C 0.82644(14) 0.4220(4) 0.08957(13) 0.0359(6) Uani 1 1 d .
H17A H 0.7956 0.3561 0.1059 0.043 Uiso 1 1 calc R
H17B H 0.8446 0.3168 0.0704 0.043 Uiso 1 1 calc R
C18 C 0.78357(19) 0.5701(9) 0.03626(18) 0.0484(10) Uani 1 1 d .
H18A H 0.7619 0.6679 0.0538 0.073 Uiso 1 1 calc R
H18B H 0.7471 0.4979 -0.0004 0.073 Uiso 1 1 calc R
H18C H 0.8140 0.6401 0.0209 0.073 Uiso 1 1 calc R
O2 O 0.70479(12) 1.1054(4) 0.32253(12) 0.0335(6) Uani 1 1 d .
C19 C 0.64707(17) 1.0453(9) 0.33396(17) 0.0318(8) Uani 1 1 d .
H19A H 0.6553 0.9101 0.3540 0.038 Uiso 1 1 calc R
H19B H 0.6038 1.0414 0.2922 0.038 Uiso 1 1 calc R
C20 C 0.64038(16) 1.2002(5) 0.38041(15) 0.0355(7) Uani 1 1 d .
H20 H 0.5987 1.1633 0.3874 0.043 Uiso 1 1 calc R
C21 C 0.7037(2) 1.1935(10) 0.44636(18) 0.0556(12) Uani 1 1 d .
H21A H 0.7461 1.2140 0.4404 0.083 Uiso 1 1 calc R
H21B H 0.7061 1.0626 0.4669 0.083 Uiso 1 1 calc R
H21C H 0.7001 1.2995 0.4745 0.083 Uiso 1 1 calc R
C22 C 0.62865(15) 1.4107(5) 0.35190(15) 0.0410(7) Uani 1 1 d .
H22A H 0.6694 1.4481 0.3442 0.049 Uiso 1 1 calc R
H22B H 0.6271 1.5048 0.3849 0.049 Uiso 1 1 calc R
C23 C 0.5625(2) 1.4397(9) 0.2881(2) 0.0598(13) Uani 1 1 d .
H23A H 0.5685 1.3755 0.2521 0.090 Uiso 1 1 calc R
H23B H 0.5539 1.5834 0.2790 0.090 Uiso 1 1 calc R
H23C H 0.5228 1.3788 0.2921 0.090 Uiso 1 1 calc R
C24 C 0.81967(16) 1.2330(8) 0.31408(14) 0.0231(7) Uani 1 1 d .
C25 C 0.84711(17) 1.3829(7) 0.34139(16) 0.0259(8) Uani 1 1 d .
C26 C 0.87789(16) 1.5675(7) 0.37301(15) 0.0214(7) Uani 1 1 d .
C27 C 0.93840(17) 1.6427(7) 0.37134(16) 0.0267(9) Uani 1 1 d .
H27 H 0.9605 1.5703 0.3497 0.032 Uiso 1 1 calc R
C28 C 0.96563(17) 1.8237(7) 0.40166(16) 0.0272(9) Uani 1 1 d .
H28 H 1.0071 1.8730 0.4009 0.033 Uiso 1 1 calc R
N2 N 0.93584(13) 1.9319(6) 0.43203(13) 0.0243(7) Uani 1 1 d .
C29 C 0.87832(18) 1.8615(8) 0.43326(16) 0.0294(9) Uani 1 1 d .
H29 H 0.8572 1.9385 0.4549 0.035 Uiso 1 1 calc R
C30 C 0.84724(17) 1.6812(8) 0.40459(16) 0.0303(9) Uani 1 1 d .
H30 H 0.8059 1.6366 0.4065 0.036 Uiso 1 1 calc R

loop_
_atom_site_aniso_label
_atom_site_aniso_U_11
_atom_site_aniso_U_22
_atom_site_aniso_U_33
_atom_site_aniso_U_23
_atom_site_aniso_U_13
_atom_site_aniso_U_12
Hg1 0.02838(10) 0.01652(15) 0.02845(10) 0.000 0.01157(9) 0.000
Hg2 0.02607(10) 0.01673(15) 0.03226(11) 0.000 0.01138(9) 0.000
Cl1 0.0439(5) 0.0346(8) 0.0600(6) 0.0105(5) 0.0318(5) -0.0010(4)
Cl2 0.0424(5) 0.0341(8) 0.0514(5) 0.0098(4) 0.0278(4) -0.0003(4)
N1 0.0239(13) 0.021(2) 0.0243(14) -0.0070(12) 0.0084(11) -0.0012(12)
C1 0.0246(14) 0.024(2) 0.0327(17) -0.0062(16) 0.0141(13) -0.0045(14)
C2 0.0261(13) 0.027(2) 0.0304(16) -0.0058(15) 0.0147(12) -0.0033(14)
C3 0.0227(12) 0.018(2) 0.0226(13) 0.0027(12) 0.0051(10) -0.0029(12)
C4 0.0314(16) 0.025(3) 0.041(2) -0.0101(17) 0.0182(15) -0.0014(15)
C5 0.0247(15) 0.032(3) 0.043(2) -0.0112(19) 0.0155(15) -0.0136(16)
C6 0.0247(13) 0.021(2) 0.0257(14) 0.0011(13) 0.0081(11) 0.0002(13)
C7 0.0208(11) 0.022(2) 0.0228(13) 0.0025(12) 0.0064(10) 0.0000(12)
C8 0.0241(12) 0.019(2) 0.0229(12) -0.0009(12) 0.0088(10) 0.0020(12)
C9 0.0251(12) 0.0136(17) 0.0256(12) 0.0002(11) 0.0110(10) -0.0017(11)
C10 0.0240(13) 0.0223(19) 0.0264(14) -0.0020(12) 0.0138(11) -0.0011(12)
C11 0.0210(11) 0.0111(16) 0.0256(13) 0.0006(12) 0.0088(10) -0.0049(12)
C12 0.0280(13) 0.020(2) 0.0263(13) -0.0022(11) 0.0145(11) 0.0009(11)
C13 0.0236(13) 0.0151(19) 0.0320(15) 0.0004(12) 0.0115(11) -0.0055(11)
O1 0.0374(11) 0.0216(14) 0.0473(12) -0.0120(10) 0.0289(10) -0.0081(9)
C14 0.0283(13) 0.032(2) 0.0454(16) -0.0035(15) 0.0223(12) -0.0060(14)
C15 0.0338(13) 0.0269(19) 0.0390(14) -0.0043(12) 0.0233(12) -0.0020(12)
C16 0.0471(17) 0.041(3) 0.0457(17) 0.0014(17) 0.0201(14) 0.0120(17)
C17 0.0415(14) 0.0279(17) 0.0431(14) -0.0084(12) 0.0232(12) -0.0029(12)
C18 0.0530(19) 0.045(3) 0.0451(19) -0.0006(18) 0.0200(16) 0.0028(18)
O2 0.0393(11) 0.0225(14) 0.0530(13) -0.0137(10) 0.0335(10) -0.0106(10)
C19 0.0351(14) 0.0208(19) 0.0495(17) -0.0082(15) 0.0278(13) -0.0062(14)
C20 0.0422(15) 0.0302(19) 0.0463(16) -0.0035(14) 0.0308(14) -0.0026(13)
C21 0.066(2) 0.063(3) 0.0446(19) -0.009(2) 0.0317(18) -0.003(2)
C22 0.0449(15) 0.0256(18) 0.0625(18) -0.0066(13) 0.0329(14) 0.0001(12)
C23 0.059(2) 0.050(3) 0.075(3) 0.017(2) 0.034(2) 0.012(2)
C24 0.0268(13) 0.0177(18) 0.0257(13) 0.0027(14) 0.0124(10) 0.0018(13)
C25 0.0289(14) 0.022(2) 0.0246(14) -0.0014(14) 0.0096(11) -0.0034(14)
C26 0.0268(13) 0.0122(18) 0.0201(13) -0.0012(12) 0.0055(10) 0.0018(12)
C27 0.0226(13) 0.027(2) 0.0291(16) -0.0078(15) 0.0097(12) -0.0039(13)
C28 0.0244(15) 0.026(2) 0.0325(18) -0.0092(16) 0.0140(13) -0.0036(15)
N2 0.0230(13) 0.0163(19) 0.0289(15) -0.0008(12) 0.0072(11) -0.0033(12)
C29 0.0328(17) 0.028(2) 0.0288(17) -0.0072(16) 0.0147(14) -0.0010(16)
C30 0.0315(15) 0.026(3) 0.0343(17) -0.0016(15) 0.0151(13) -0.0103(15)

loop_
_atom_type_symbol
_atom_type_description
_atom_type_scat_dispersion_real
_atom_type_scat_dispersion_imag
_atom_type_scat_source
C C 0.0033 0.0016 'International Tables Vol C Tables 4.2.6.8 and 6.1.1.4'
H H 0.0000 0.0000 'International Tables Vol C Tables 4.2.6.8 and 6.1.1.4'
N N 0.0061 0.0033 'International Tables Vol C Tables 4.2.6.8 and 6.1.1.4'
O O 0.0106 0.0060 'International Tables Vol C Tables 4.2.6.8 and 6.1.1.4'
Cl Cl 0.1484 0.1585 'International Tables Vol C Tables 4.2.6.8 and 6.1.1.4'
Hg Hg -2.3894 9.2266 'International Tables Vol C Tables 4.2.6.8 and 6.1.1.4'

loop_
_geom_angle_atom_site_label_1
_geom_angle_atom_site_label_2
_geom_angle_atom_site_label_3
_geom_angle
_geom_angle_site_symmetry_1
_geom_angle_site_symmetry_3
Cl2 Hg1 Cl2 155.65(7) 2_756 .
Cl2 Hg1 N2 97.75(7) 2_756 .
Cl2 Hg1 N2 101.09(7) . .
Cl2 Hg1 N2 101.09(7) 2_756 2_756
Cl2 Hg1 N2 97.75(7) . 2_756
N2 Hg1 N2 78.28(14) . 2_756
Cl1 Hg2 Cl1 155.29(7) 2_655 .
Cl1 Hg2 N1 98.52(7) 2_655 .
Cl1 Hg2 N1 100.21(7) . .
Cl1 Hg2 N1 100.21(7) 2_655 2_655
Cl1 Hg2 N1 98.52(7) . 2_655
N1 Hg2 N1 81.00(14) . 2_655
C5 N1 C1 117.0(4) . .
C5 N1 Hg2 119.0(2) . .
C1 N1 Hg2 122.9(3) . .
N1 C1 C2 122.5(4) . .
N1 C1 H1 118.8 . .
C2 C1 H1 118.8 . .
C3 C2 C1 119.9(3) . .
C3 C2 H2 120.1 . .
C1 C2 H2 120.1 . .
C4 C3 C2 117.7(4) . .
C4 C3 C6 120.8(4) . .
C2 C3 C6 121.5(3) . .
C5 C4 C3 118.8(4) . .
C5 C4 H4 120.6 . .
C3 C4 H4 120.6 . .
N1 C5 C4 124.1(4) . .
N1 C5 H5 118.0 . .
C4 C5 H5 118.0 . .
C7 C6 C3 177.8(4) . .
C6 C7 C8 178.1(4) . .
C9 C8 C13 119.1(4) . .
C9 C8 C7 120.4(3) . .
C13 C8 C7 120.5(3) . .
O1 C9 C10 124.5(3) . .
O1 C9 C8 115.3(3) . .
C10 C9 C8 120.3(4) . .
C11 C10 C9 120.5(3) . .
C11 C10 H10 119.8 . .
C9 C10 H10 119.8 . .
C10 C11 C12 119.8(4) . .
C10 C11 C24 121.1(3) . .
C12 C11 C24 119.0(3) . .
O2 C12 C13 125.9(3) . .
O2 C12 C11 114.6(3) . .
C13 C12 C11 119.5(3) . .
C12 C13 C8 120.8(3) . .
C12 C13 H13 119.6 . .
C8 C13 H13 119.6 . .
C9 O1 C14 118.5(3) . .
O1 C14 C15 106.8(4) . .
O1 C14 H14A 110.4 . .
C15 C14 H14A 110.4 . .
O1 C14 H14B 110.4 . .
C15 C14 H14B 110.4 . .
H14A C14 H14B 108.6 . .
C17 C15 C14 113.3(2) . .
C17 C15 C16 110.9(3) . .
C14 C15 C16 110.8(3) . .
C17 C15 H15 107.2 . .
C14 C15 H15 107.2 . .
C16 C15 H15 107.2 . .
C15 C16 H16A 109.5 . .
C15 C16 H16B 109.5 . .
H16A C16 H16B 109.5 . .
C15 C16 H16C 109.5 . .
H16A C16 H16C 109.5 . .
H16B C16 H16C 109.5 . .
C15 C17 C18 113.5(3) . .
C15 C17 H17A 108.9 . .
C18 C17 H17A 108.9 . .
C15 C17 H17B 108.9 . .
C18 C17 H17B 108.9 . .
H17A C17 H17B 107.7 . .
C17 C18 H18A 109.5 . .
C17 C18 H18B 109.5 . .
H18A C18 H18B 109.5 . .
C17 C18 H18C 109.5 . .
H18A C18 H18C 109.5 . .
H18B C18 H18C 109.5 . .
C12 O2 C19 118.8(3) . .
O2 C19 C20 106.7(3) . .
O2 C19 H19A 110.4 . .
C20 C19 H19A 110.4 . .
O2 C19 H19B 110.4 . .
C20 C19 H19B 110.4 . .
H19A C19 H19B 108.6 . .
C21 C20 C22 110.9(3) . .
C21 C20 C19 110.5(3) . .
C22 C20 C19 112.1(3) . .
C21 C20 H20 107.7 . .
C22 C20 H20 107.7 . .
C19 C20 H20 107.7 . .
C20 C21 H21A 109.5 . .
C20 C21 H21B 109.5 . .
H21A C21 H21B 109.5 . .
C20 C21 H21C 109.5 . .
H21A C21 H21C 109.5 . .
H21B C21 H21C 109.5 . .
C20 C22 C23 115.6(3) . .
C20 C22 H22A 108.4 . .
C23 C22 H22A 108.4 . .
C20 C22 H22B 108.4 . .
C23 C22 H22B 108.4 . .
H22A C22 H22B 107.4 . .
C22 C23 H23A 109.5 . .
C22 C23 H23B 109.5 . .
H23A C23 H23B 109.5 . .
C22 C23 H23C 109.5 . .
H23A C23 H23C 109.5 . .
H23B C23 H23C 109.5 . .
C25 C24 C11 179.1(4) . .
C24 C25 C26 177.9(4) . .
C30 C26 C27 117.9(4) . .
C30 C26 C25 120.8(3) . .
C27 C26 C25 121.2(3) . .
C28 C27 C26 119.2(4) . .
C28 C27 H27 120.4 . .
C26 C27 H27 120.4 . .
N2 C28 C27 122.5(4) . .
N2 C28 H28 118.8 . .
C27 C28 H28 118.8 . .
C29 N2 C28 118.4(4) . .
C29 N2 Hg1 121.7(3) . .
C28 N2 Hg1 118.9(2) . .
N2 C29 C30 123.5(4) . .
N2 C29 H29 118.3 . .
C30 C29 H29 118.3 . .
C29 C30 C26 118.6(3) . .
C29 C30 H30 120.7 . .
C26 C30 H30 120.7 . .

loop_
_geom_bond_atom_site_label_1
_geom_bond_atom_site_label_2
_geom_bond_distance
_geom_bond_site_symmetry_2
Hg1 Cl2 2.3433(10) 2_756
Hg1 Cl2 2.3433(10) .
Hg1 N2 2.452(3) .
Hg1 N2 2.452(3) 2_756
Hg2 Cl1 2.3442(10) 2_655
Hg2 Cl1 2.3443(10) .
Hg2 N1 2.447(3) .
Hg2 N1 2.447(3) 2_655
N1 C5 1.330(5) .
N1 C1 1.345(4) .
C1 C2 1.383(7) .
C1 H1 0.9500 .
C2 C3 1.383(5) .
C2 H2 0.9500 .
C3 C4 1.382(5) .
C3 C6 1.438(6) .
C4 C5 1.382(6) .
C4 H4 0.9500 .
C5 H5 0.9500 .
C6 C7 1.191(6) .
C7 C8 1.421(6) .
C8 C9 1.404(5) .
C8 C13 1.403(5) .
C9 O1 1.363(4) .
C9 C10 1.384(6) .
C10 C11 1.386(5) .
C10 H10 0.9500 .
C11 C12 1.415(4) .
C11 C24 1.439(6) .
C12 O2 1.360(4) .
C12 C13 1.379(5) .
C13 H13 0.9500 .
O1 C14 1.432(4) .
C14 C15 1.522(6) .
C14 H14A 0.9900 .
C14 H14B 0.9900 .
C15 C17 1.511(4) .
C15 C16 1.519(5) .
C15 H15 1.0000 .
C16 H16A 0.9800 .
C16 H16B 0.9800 .
C16 H16C 0.9800 .
C17 C18 1.517(5) .
C17 H17A 0.9900 .
C17 H17B 0.9900 .
C18 H18A 0.9800 .
C18 H18B 0.9800 .
C18 H18C 0.9800 .
O2 C19 1.423(4) .
C19 C20 1.528(5) .
C19 H19A 0.9900 .
C19 H19B 0.9900 .
C20 C21 1.513(5) .
C20 C22 1.520(4) .
C20 H20 1.0000 .
C21 H21A 0.9800 .
C21 H21B 0.9800 .
C21 H21C 0.9800 .
C22 C23 1.526(5) .
C22 H22A 0.9900 .
C22 H22B 0.9900 .
C23 H23A 0.9800 .
C23 H23B 0.9800 .
C23 H23C 0.9800 .
C24 C25 1.186(6) .
C25 C26 1.430(6) .
C26 C30 1.390(5) .
C26 C27 1.400(5) .
C27 C28 1.384(5) .
C27 H27 0.9500 .
C28 N2 1.337(5) .
C28 H28 0.9500 .
N2 C29 1.325(4) .
C29 C30 1.388(7) .
C29 H29 0.9500 .
C30 H30 0.9500 .
